data_4506351
loop_
_publ_author_name
'Lu, Wen-Guan'
'Zhong, Di-Chang'
'Jiang, Long'
'Lu, Tong-Bu'

_publ_section_title
;
 Lanthanide Coordination Polymers Constructed from
 Imidazole-4,5-Dicarboxylate and Sulfate: Syntheses, Structural Diversity,
 and Photoluminescent Properties
;
_journal_issue 7
_journal_name_full 'Crystal Growth &amp; Design'
_journal_page_first 3675
_journal_paper_doi 10.1021/cg300476e
_journal_volume 12
_journal_year 2012
_chemical_formula_sum 'C10 H16 Er2 N4 O18 S'
_chemical_formula_weight 846.85
_chemical_name_systematic
; 
 ? 
;
_space_group_IT_number 14
_symmetry_cell_setting monoclinic
_symmetry_space_group_name_Hall '-P 2ybc'
_symmetry_space_group_name_H-M 'P 1 21/c 1'
_atom_sites_solution_hydrogens geom
_atom_sites_solution_primary direct
_atom_sites_solution_secondary difmap
_audit_creation_method SHELXL-97
_cell_angle_alpha 90.00
_cell_angle_beta 93.268(2)
_cell_angle_gamma 90.00
_cell_formula_units_Z 4
_cell_length_a 6.44350(10)
_cell_length_b 21.1512(5)
_cell_length_c 14.0950(3)
_cell_measurement_reflns_used 276
_cell_measurement_temperature 293(2)
_cell_measurement_theta_max 26.99
_cell_measurement_theta_min 0.98
_cell_volume 1917.85(7)
_computing_cell_refinement 'Bruker FRAMBO'
_computing_data_collection 'Bruker FRAMBO'
_computing_data_reduction 'Bruker SAINT'
_computing_molecular_graphics 'Bruker SHELXTL'
_computing_publication_material 'Bruker SHELXTL'
_computing_structure_refinement 'SHELXL-97 (Sheldrick, 1997)'
_computing_structure_solution 'SHELXS-97 (Sheldrick, 1990)'
_diffrn_ambient_temperature 293(2)
_diffrn_measured_fraction_theta_full 0.984
_diffrn_measured_fraction_theta_max 0.984
_diffrn_measurement_device_type 'multiwire proportional'
_diffrn_measurement_method 'phi and omega scans'
_diffrn_radiation_monochromator graphite
_diffrn_radiation_source 'fine-focus sealed tube'
_diffrn_radiation_type MoK\a
_diffrn_radiation_wavelength 0.71073
_diffrn_reflns_av_R_equivalents 0.0419
_diffrn_reflns_av_sigmaI/netI 0.0613
_diffrn_reflns_limit_h_max 6
_diffrn_reflns_limit_h_min -8
_diffrn_reflns_limit_k_max 26
_diffrn_reflns_limit_k_min -26
_diffrn_reflns_limit_l_max 17
_diffrn_reflns_limit_l_min -17
_diffrn_reflns_number 9786
_diffrn_reflns_theta_full 26.99
_diffrn_reflns_theta_max 26.99
_diffrn_reflns_theta_min 3.05
_diffrn_standards_decay_% 0
_diffrn_standards_interval_count 0
_diffrn_standards_number 0
_exptl_absorpt_coefficient_mu 8.910
_exptl_absorpt_correction_T_max 0.5359
_exptl_absorpt_correction_T_min 0.3298
_exptl_absorpt_correction_type multi-scan
_exptl_absorpt_process_details SADABS
_exptl_crystal_colour colorless
_exptl_crystal_density_diffrn 2.933
_exptl_crystal_density_method 'not measured'
_exptl_crystal_description block
_exptl_crystal_F_000 1600
_exptl_crystal_size_max 0.16
_exptl_crystal_size_mid 0.12
_exptl_crystal_size_min 0.08
_refine_diff_density_max 1.018
_refine_diff_density_min -1.432
_refine_diff_density_rms 0.243
_refine_ls_extinction_method none
_refine_ls_goodness_of_fit_ref 1.040
_refine_ls_hydrogen_treatment mixed
_refine_ls_matrix_type full
_refine_ls_number_parameters 352
_refine_ls_number_reflns 4125
_refine_ls_number_restraints 18
_refine_ls_restrained_S_all 1.037
_refine_ls_R_factor_all 0.0491
_refine_ls_R_factor_gt 0.0333
_refine_ls_shift/su_max 0.001
_refine_ls_shift/su_mean 0.000
_refine_ls_structure_factor_coef Fsqd
_refine_ls_weighting_details 'calc w=1/[\s^2^(Fo^2^)+(0.0213P)^2^+0.0000P] where P=(Fo^2^+2Fc^2^)/3'
_refine_ls_weighting_scheme calc
_refine_ls_wR_factor_gt 0.0596
_refine_ls_wR_factor_ref 0.0674
_reflns_number_gt 3340
_reflns_number_total 4125
_reflns_threshold_expression >2sigma(I)
_cod_data_source_file cg300476e_si_007.cif
_cod_data_source_block 0707_11
_cod_depositor_comments
;
The following automatic conversions were performed:

'_symmetry_cell_setting' value 'Monoclinic' changed to 'monoclinic'
according to /home/saulius/struct/CIF-dictionaries/cif_core.dic
dictionary named 'cif_core.dic' version 2.4.1 from 2010-06-29.

Automatic conversion script
Id: cif_fix_values 1891 2012-01-12 08:04:46Z andrius 
;
_cod_original_sg_symbol_H-M P2(1)/c
_cod_database_code 4506351

loop_
_symmetry_equiv_pos_as_xyz
'x, y, z'
'-x, y+1/2, -z+1/2'
'-x, -y, -z'
'x, -y-1/2, z-1/2'

loop_
_atom_site_label
_atom_site_type_symbol
_atom_site_fract_x
_atom_site_fract_y
_atom_site_fract_z
_atom_site_U_iso_or_equiv
_atom_site_adp_type
_atom_site_occupancy
_atom_site_symmetry_multiplicity
_atom_site_calc_flag
_atom_site_refinement_flags
Er1 Er 0.72215(4) 0.611589(14) 0.598767(18) 0.01150(9) Uani 1 1 d .
Er2 Er 0.74851(4) 0.375096(14) 0.829554(18) 0.01259(9) Uani 1 1 d .
S1 S 0.4925(3) 0.45951(8) 0.62259(10) 0.0137(3) Uani 1 1 d .
O8 O 0.5303(8) 0.5995(2) 0.8992(3) 0.0296(13) Uani 1 1 d .
O7 O 0.5965(7) 0.5996(2) 0.7464(3) 0.0201(11) Uani 1 1 d .
O12 O 0.4706(7) 0.4155(2) 0.5416(3) 0.0208(11) Uani 1 1 d .
O9 O 0.6749(7) 0.5006(2) 0.6114(3) 0.0246(12) Uani 1 1 d .
O11 O 0.3042(8) 0.4980(3) 0.6272(3) 0.0315(13) Uani 1 1 d .
N4 N 0.4144(8) 0.7242(3) 0.8959(3) 0.0151(12) Uani 1 1 d .
H4 H 0.4266 0.7092 0.9526 0.018 Uiso 1 1 calc R
O10 O 0.5286(8) 0.4229(3) 0.7103(3) 0.0316(13) Uani 1 1 d .
C10 C 0.5291(9) 0.6262(3) 0.8198(4) 0.0137(14) Uani 1 1 d .
C8 C 0.3589(10) 0.7828(3) 0.8728(4) 0.0160(14) Uani 1 1 d .
H8 H 0.3279 0.8140 0.9164 0.019 Uiso 1 1 calc R
C9 C 0.4496(10) 0.6909(3) 0.8137(4) 0.0129(14) Uani 1 1 d .
O6 O 0.4429(7) 0.6795(2) 0.5950(3) 0.0169(10) Uani 1 1 d .
N3 N 0.3532(8) 0.7914(3) 0.7797(3) 0.0135(12) Uani 1 1 d .
O5W O 0.4412(9) 0.3939(3) 0.9033(4) 0.0359(14) Uani 1 1 d D
O4W O 0.7687(9) 0.4861(3) 0.8692(4) 0.0331(13) Uani 1 1 d D
C6 C 0.4058(9) 0.7298(3) 0.6364(4) 0.0128(14) Uani 1 1 d .
C7 C 0.4070(9) 0.7338(3) 0.7419(4) 0.0120(14) Uani 1 1 d .
O1 O 0.8593(7) 0.7059(2) 0.6766(3) 0.0168(10) Uani 1 1 d .
O5 O 0.3645(7) 0.7818(2) 0.5946(3) 0.0170(10) Uani 1 1 d .
O4 O 1.0254(8) 0.8834(2) 0.3714(3) 0.0278(13) Uani 1 1 d .
N2 N 0.8950(8) 0.7607(3) 0.3743(3) 0.0150(12) Uani 1 1 d .
H2 H 0.9074 0.7747 0.3177 0.018 Uiso 1 1 calc R
C5 C 1.0227(9) 0.8589(3) 0.4521(4) 0.0136(14) Uani 1 1 d .
N1 N 0.8292(8) 0.6949(3) 0.4900(3) 0.0134(12) Uani 1 1 d .
C2 C 0.8946(9) 0.7515(3) 0.5281(4) 0.0112(13) Uani 1 1 d .
C1 C 0.9103(9) 0.7562(3) 0.6342(4) 0.0137(14) Uani 1 1 d .
C4 C 0.9365(9) 0.7941(3) 0.4565(4) 0.0134(14) Uani 1 1 d .
C3 C 0.8321(10) 0.7029(3) 0.3969(4) 0.0165(15) Uani 1 1 d .
H3 H 0.7947 0.6718 0.3525 0.020 Uiso 1 1 calc R
O2 O 0.9640(7) 0.8060(2) 0.6767(3) 0.0183(10) Uani 1 1 d .
O1W O 0.9877(8) 0.5703(3) 0.5015(3) 0.0309(13) Uani 1 1 d D
O3 O 1.0888(7) 0.8855(2) 0.5271(3) 0.0215(11) Uani 1 1 d .
O2W O 1.0158(8) 0.5805(3) 0.6931(3) 0.0332(14) Uani 1 1 d D
O3W O 0.9833(9) 0.4223(3) 0.7278(4) 0.0459(16) Uani 1 1 d D
O6W O 0.2350(12) 0.4996(3) 0.9207(5) 0.067(2) Uani 1 1 d D
H6A H 0.210(18) 0.493(5) 0.8606(19) 0.100 Uiso 1 1 d D
H5A H 0.468(17) 0.389(4) 0.9633(16) 0.100 Uiso 1 1 d D
H1A H 0.930(13) 0.553(5) 0.452(5) 0.100 Uiso 1 1 d D
H6B H 0.310(16) 0.533(3) 0.926(6) 0.100 Uiso 1 1 d D
H5B H 0.383(16) 0.430(3) 0.895(6) 0.100 Uiso 1 1 d D
H3A H 1.107(7) 0.412(4) 0.749(7) 0.100 Uiso 1 1 d D
H1B H 1.098(10) 0.549(4) 0.518(6) 0.100 Uiso 1 1 d D
H4A H 0.711(15) 0.518(3) 0.841(5) 0.100 Uiso 1 1 d D
H4B H 0.739(16) 0.487(4) 0.928(2) 0.100 Uiso 1 1 d D
H2A H 1.119(11) 0.558(5) 0.675(6) 0.100 Uiso 1 1 d D
H2B H 1.038(14) 0.589(5) 0.752(2) 0.100 Uiso 1 1 d D
H3B H 0.979(15) 0.4630(6) 0.727(7) 0.100 Uiso 1 1 d D

loop_
_atom_site_aniso_label
_atom_site_aniso_U_11
_atom_site_aniso_U_22
_atom_site_aniso_U_33
_atom_site_aniso_U_23
_atom_site_aniso_U_13
_atom_site_aniso_U_12
Er1 0.01345(15) 0.01115(17) 0.00975(14) -0.00063(11) -0.00076(11) 0.00036(12)
Er2 0.01639(16) 0.01134(17) 0.00992(14) 0.00107(11) -0.00041(11) 0.00047(12)
S1 0.0190(9) 0.0117(9) 0.0099(7) -0.0007(6) -0.0031(6) 0.0009(7)
O8 0.044(3) 0.025(3) 0.021(2) 0.014(2) 0.010(2) 0.010(3)
O7 0.026(3) 0.019(3) 0.016(2) -0.003(2) 0.006(2) 0.005(2)
O12 0.027(3) 0.017(3) 0.017(2) -0.004(2) -0.007(2) 0.005(2)
O9 0.024(3) 0.022(3) 0.028(2) -0.003(2) 0.003(2) -0.007(2)
O11 0.027(3) 0.040(4) 0.027(3) -0.010(2) -0.001(2) 0.013(3)
N4 0.016(3) 0.019(4) 0.009(2) 0.002(2) -0.002(2) -0.002(2)
O10 0.048(3) 0.027(3) 0.018(2) 0.008(2) -0.009(2) -0.005(3)
C10 0.009(3) 0.014(4) 0.017(3) 0.005(3) -0.002(3) -0.001(3)
C8 0.017(3) 0.014(4) 0.018(3) -0.002(3) 0.003(3) -0.002(3)
C9 0.018(3) 0.011(4) 0.010(3) -0.004(3) 0.003(3) -0.005(3)
O6 0.022(2) 0.017(3) 0.012(2) -0.0046(19) -0.0007(19) 0.002(2)
N3 0.016(3) 0.012(3) 0.012(2) -0.001(2) -0.001(2) -0.001(2)
O5W 0.040(3) 0.031(4) 0.038(3) 0.008(3) 0.018(3) 0.012(3)
O4W 0.040(3) 0.017(3) 0.042(3) 0.002(2) -0.004(3) 0.005(3)
C6 0.013(3) 0.011(4) 0.015(3) -0.001(3) 0.000(3) 0.000(3)
C7 0.012(3) 0.018(4) 0.006(3) -0.001(3) 0.000(2) 0.000(3)
O1 0.025(3) 0.019(3) 0.006(2) 0.0027(19) -0.0028(18) -0.006(2)
O5 0.025(3) 0.013(3) 0.013(2) 0.0027(19) 0.0017(19) 0.004(2)
O4 0.045(3) 0.025(3) 0.013(2) 0.009(2) -0.005(2) -0.013(2)
N2 0.017(3) 0.019(3) 0.009(2) 0.003(2) 0.003(2) -0.003(2)
C5 0.012(3) 0.012(4) 0.017(3) -0.003(3) 0.003(3) -0.004(3)
N1 0.018(3) 0.011(3) 0.010(2) 0.001(2) -0.003(2) -0.003(2)
C2 0.012(3) 0.011(4) 0.010(3) -0.001(3) 0.000(2) 0.000(3)
C1 0.006(3) 0.020(4) 0.015(3) 0.003(3) 0.001(2) 0.005(3)
C4 0.015(3) 0.018(4) 0.006(3) -0.004(3) -0.003(2) 0.003(3)
C3 0.019(4) 0.016(4) 0.014(3) -0.003(3) 0.000(3) 0.000(3)
O2 0.026(3) 0.014(3) 0.015(2) -0.005(2) 0.004(2) -0.011(2)
O1W 0.034(3) 0.035(4) 0.025(3) -0.001(2) 0.008(2) 0.019(3)
O3 0.031(3) 0.017(3) 0.016(2) 0.000(2) -0.006(2) -0.005(2)
O2W 0.025(3) 0.053(4) 0.021(2) -0.016(3) -0.014(2) 0.019(3)
O3W 0.059(4) 0.025(4) 0.057(4) 0.001(3) 0.032(3) 0.000(3)
O6W 0.060(5) 0.039(5) 0.102(5) -0.005(4) 0.010(5) 0.012(4)

loop_
_atom_type_symbol
_atom_type_description
_atom_type_scat_dispersion_real
_atom_type_scat_dispersion_imag
_atom_type_scat_source
C C 0.0033 0.0016 'International Tables Vol C Tables 4.2.6.8 and 6.1.1.4'
H H 0.0000 0.0000 'International Tables Vol C Tables 4.2.6.8 and 6.1.1.4'
N N 0.0061 0.0033 'International Tables Vol C Tables 4.2.6.8 and 6.1.1.4'
O O 0.0106 0.0060 'International Tables Vol C Tables 4.2.6.8 and 6.1.1.4'
S S 0.1246 0.1234 'International Tables Vol C Tables 4.2.6.8 and 6.1.1.4'
Er Er -0.2586 4.9576 'International Tables Vol C Tables 4.2.6.8 and 6.1.1.4'

loop_
_geom_angle_atom_site_label_1
_geom_angle_atom_site_label_2
_geom_angle_atom_site_label_3
_geom_angle
_geom_angle_site_symmetry_1
_geom_angle_site_symmetry_3
O7 Er1 O6 76.91(15) . .
O7 Er1 O2W 76.66(17) . .
O6 Er1 O2W 142.50(15) . .
O7 Er1 O12 122.79(16) . 3_666
O6 Er1 O12 75.96(15) . 3_666
O2W Er1 O12 141.36(17) . 3_666
O7 Er1 O9 76.65(16) . .
O6 Er1 O9 121.04(16) . .
O2W Er1 O9 77.46(19) . .
O12 Er1 O9 75.97(16) 3_666 .
O7 Er1 O1W 140.73(17) . .
O6 Er1 O1W 142.27(15) . .
O2W Er1 O1W 69.22(17) . .
O12 Er1 O1W 77.96(17) 3_666 .
O9 Er1 O1W 77.47(18) . .
O7 Er1 O1 79.51(15) . .
O6 Er1 O1 76.16(16) . .
O2W Er1 O1 73.25(18) . .
O12 Er1 O1 138.26(15) 3_666 .
O9 Er1 O1 145.67(14) . .
O1W Er1 O1 107.64(18) . .
O7 Er1 N1 140.51(17) . .
O6 Er1 N1 77.58(16) . .
O2W Er1 N1 108.0(2) . .
O12 Er1 N1 78.68(16) 3_666 .
O9 Er1 N1 142.80(16) . .
O1W Er1 N1 70.90(18) . .
O1 Er1 N1 65.40(15) . .
O3 Er2 O5W 86.91(19) 2_746 .
O3 Er2 O10 146.38(18) 2_746 .
O5W Er2 O10 75.71(18) . .
O3 Er2 O3W 102.9(2) 2_746 .
O5W Er2 O3W 142.2(2) . .
O10 Er2 O3W 76.5(2) . .
O3 Er2 O2 76.49(16) 2_746 2_746
O5W Er2 O2 144.29(17) . 2_746
O10 Er2 O2 132.63(15) . 2_746
O3W Er2 O2 73.08(18) . 2_746
O3 Er2 O5 79.36(16) 2_746 2_646
O5W Er2 O5 69.53(18) . 2_646
O10 Er2 O5 119.22(17) . 2_646
O3W Er2 O5 147.78(18) . 2_646
O2 Er2 O5 76.38(15) 2_746 2_646
O3 Er2 N3 138.27(17) 2_746 2_646
O5W Er2 N3 101.8(2) . 2_646
O10 Er2 N3 74.33(18) . 2_646
O3W Er2 N3 94.74(19) . 2_646
O2 Er2 N3 73.00(17) 2_746 2_646
O5 Er2 N3 66.36(15) 2_646 2_646
O3 Er2 O4W 71.24(17) 2_746 .
O5W Er2 O4W 76.46(19) . .
O10 Er2 O4W 76.75(18) . .
O3W Er2 O4W 72.65(19) . .
O2 Er2 O4W 125.26(18) 2_746 .
O5 Er2 O4W 135.77(15) 2_646 .
N3 Er2 O4W 150.47(17) 2_646 .
O11 S1 O10 110.4(3) . .
O11 S1 O12 110.0(3) . .
O10 S1 O12 108.9(3) . .
O11 S1 O9 110.1(3) . .
O10 S1 O9 108.2(3) . .
O12 S1 O9 109.3(3) . .
C10 O7 Er1 147.5(4) . .
S1 O12 Er1 146.1(3) . 3_666
S1 O9 Er1 134.1(3) . .
C8 N4 C9 109.0(5) . .
C8 N4 H4 125.5 . .
C9 N4 H4 125.5 . .
S1 O10 Er2 152.3(3) . .
O8 C10 O7 122.7(6) . .
O8 C10 C9 117.3(5) . .
O7 C10 C9 119.9(5) . .
N3 C8 N4 111.2(6) . .
N3 C8 H8 124.4 . .
N4 C8 H8 124.4 . .
C7 C9 N4 104.2(6) . .
C7 C9 C10 135.7(5) . .
N4 C9 C10 120.0(5) . .
C6 O6 Er1 134.0(4) . .
C8 N3 C7 105.6(5) . .
C8 N3 Er2 136.4(5) . 2_656
C7 N3 Er2 117.8(4) . 2_656
Er2 O5W H5A 107(7) . .
Er2 O5W H5B 118(7) . .
H5A O5W H5B 108.1(18) . .
Er2 O4W H4A 130(7) . .
Er2 O4W H4B 104(7) . .
H4A O4W H4B 108.0(18) . .
O6 C6 O5 124.4(6) . .
O6 C6 C7 121.8(6) . .
O5 C6 C7 113.8(6) . .
C9 C7 N3 110.0(5) . .
C9 C7 C6 133.4(6) . .
N3 C7 C6 116.6(5) . .
C1 O1 Er1 125.0(4) . .
C6 O5 Er2 124.9(4) . 2_656
C3 N2 C4 108.6(5) . .
C3 N2 H2 125.7 . .
C4 N2 H2 125.7 . .
O4 C5 O3 124.1(6) . .
O4 C5 C4 116.5(5) . .
O3 C5 C4 119.4(5) . .
C3 N1 C2 104.8(5) . .
C3 N1 Er1 136.8(4) . .
C2 N1 Er1 118.2(3) . .
N1 C2 C4 110.4(5) . .
N1 C2 C1 116.9(5) . .
C4 C2 C1 132.7(6) . .
O2 C1 O1 123.5(6) . .
O2 C1 C2 122.4(6) . .
O1 C1 C2 114.1(6) . .
N2 C4 C2 104.1(6) . .
N2 C4 C5 119.7(5) . .
C2 C4 C5 135.9(5) . .
N1 C3 N2 112.0(6) . .
N1 C3 H3 124.0 . .
N2 C3 H3 124.0 . .
C1 O2 Er2 134.3(4) . 2_756
Er1 O1W H1A 109(6) . .
Er1 O1W H1B 130(6) . .
H1A O1W H1B 108.1(18) . .
C5 O3 Er2 147.1(5) . 2_756
Er1 O2W H2A 127(5) . .
Er1 O2W H2B 125(6) . .
H2A O2W H2B 107.9(18) . .
Er2 O3W H3A 107(7) . .
Er2 O3W H3B 114(7) . .
H3A O3W H3B 107.2(18) . .
H6A O6W H6B 106.9(18) . .

loop_
_geom_bond_atom_site_label_1
_geom_bond_atom_site_label_2
_geom_bond_distance
_geom_bond_site_symmetry_2
Er1 O7 2.290(4) .
Er1 O6 2.301(4) .
Er1 O2W 2.344(4) .
Er1 O12 2.346(4) 3_666
Er1 O9 2.375(5) .
Er1 O1W 2.416(4) .
Er1 O1 2.419(4) .
Er1 N1 2.460(5) .
Er2 O3 2.233(4) 2_746
Er2 O5W 2.323(5) .
Er2 O10 2.362(5) .
Er2 O3W 2.364(5) .
Er2 O2 2.365(4) 2_746
Er2 O5 2.378(4) 2_646
Er2 N3 2.413(5) 2_646
Er2 O4W 2.416(5) .
S1 O11 1.465(5) .
S1 O10 1.467(5) .
S1 O12 1.473(4) .
S1 O9 1.478(5) .
O8 C10 1.252(7) .
O7 C10 1.275(7) .
O12 Er1 2.346(4) 3_666
N4 C8 1.327(8) .
N4 C9 1.385(7) .
N4 H4 0.8600 .
C10 C9 1.462(9) .
C8 N3 1.323(8) .
C8 H8 0.9300 .
C9 C7 1.376(9) .
O6 C6 1.244(7) .
N3 C7 1.381(8) .
N3 Er2 2.413(5) 2_656
O5W H5A 0.860(10) .
O5W H5B 0.859(10) .
O4W H4A 0.860(10) .
O4W H4B 0.858(10) .
C6 O5 1.269(7) .
C6 C7 1.489(8) .
O1 C1 1.274(8) .
O5 Er2 2.378(4) 2_656
O4 C5 1.251(7) .
N2 C3 1.332(8) .
N2 C4 1.370(8) .
N2 H2 0.8600 .
C5 O3 1.252(7) .
C5 C4 1.482(9) .
N1 C3 1.325(7) .
N1 C2 1.369(8) .
C2 C4 1.390(8) .
C2 C1 1.496(8) .
C1 O2 1.251(8) .
C3 H3 0.9300 .
O2 Er2 2.365(4) 2_756
O1W H1A 0.858(10) .
O1W H1B 0.859(10) .
O3 Er2 2.233(4) 2_756
O2W H2A 0.861(10) .
O2W H2B 0.859(10) .
O3W H3A 0.863(10) .
O3W H3B 0.861(10) .
O6W H6A 0.866(10) .
O6W H6B 0.862(11) .

loop_
_geom_hbond_atom_site_label_D
_geom_hbond_atom_site_label_H
_geom_hbond_atom_site_label_A
_geom_hbond_distance_DH
_geom_hbond_distance_HA
_geom_hbond_distance_DA
_geom_hbond_angle_DHA
_geom_hbond_site_symmetry_A
N4 H4 O5 0.86 2.07 2.840(6) 148.5 4_576
N2 H2 O1 0.86 2.04 2.872(6) 163.6 4_575
O5W H5A O8 0.860(10) 1.95(3) 2.783(7) 162(8) 3_667
O1W H1A O11 0.858(10) 2.12(4) 2.920(8) 155(10) 3_666
O1W H1B O11 0.859(10) 2.25(5) 3.037(7) 152(8) 1_655
O2W H2A O11 0.861(10) 1.90(2) 2.749(7) 169(11) 1_655
O2W H2B O4 0.859(10) 1.78(2) 2.624(6) 166(8) 4_576
O4W H4A O8 0.860(10) 2.26(7) 2.892(7) 131(7) .
O4W H4B O6W 0.858(10) 2.15(4) 2.978(9) 162(10) 3_667
O5W H5B O6W 0.859(10) 1.80(4) 2.620(9) 159(9) .
O5W H5A O8 0.860(10) 1.95(3) 2.783(7) 162(8) 3_667
O6W H6B O8 0.862(11) 2.04(4) 2.870(9) 161(10) .

loop_
_geom_torsion_atom_site_label_1
_geom_torsion_atom_site_label_2
_geom_torsion_atom_site_label_3
_geom_torsion_atom_site_label_4
_geom_torsion
_geom_torsion_site_symmetry_1
_geom_torsion_site_symmetry_4
O6 Er1 O7 C10 -45.5(7) . .
O2W Er1 O7 C10 107.7(8) . .
O12 Er1 O7 C10 -109.0(7) 3_666 .
O9 Er1 O7 C10 -172.3(8) . .
O1W Er1 O7 C10 137.7(7) . .
O1 Er1 O7 C10 32.6(7) . .
N1 Er1 O7 C10 5.5(9) . .
O11 S1 O12 Er1 12.6(6) . 3_666
O10 S1 O12 Er1 133.7(5) . 3_666
O9 S1 O12 Er1 -108.4(5) . 3_666
O11 S1 O9 Er1 -0.5(4) . .
O10 S1 O9 Er1 -121.2(4) . .
O12 S1 O9 Er1 120.4(3) . .
O7 Er1 O9 S1 62.2(3) . .
O6 Er1 O9 S1 -3.3(4) . .
O2W Er1 O9 S1 141.2(4) . .
O12 Er1 O9 S1 -67.1(4) 3_666 .
O1W Er1 O9 S1 -147.6(4) . .
O1 Er1 O9 S1 109.4(4) . .
N1 Er1 O9 S1 -115.5(4) . .
O11 S1 O10 Er2 -146.3(6) . .
O12 S1 O10 Er2 92.8(7) . .
O9 S1 O10 Er2 -25.8(8) . .
O3 Er2 O10 S1 93.7(7) 2_746 .
O5W Er2 O10 S1 154.8(7) . .
O3W Er2 O10 S1 0.7(7) . .
O2 Er2 O10 S1 -50.4(8) 2_746 .
O5 Er2 O10 S1 -148.9(6) 2_646 .
N3 Er2 O10 S1 -98.3(7) 2_646 .
O4W Er2 O10 S1 75.7(7) . .
Er1 O7 C10 O8 -158.6(5) . .
Er1 O7 C10 C9 20.3(11) . .
C9 N4 C8 N3 0.3(8) . .
C8 N4 C9 C7 -1.1(7) . .
C8 N4 C9 C10 175.1(6) . .
O8 C10 C9 C7 -173.7(7) . .
O7 C10 C9 C7 7.3(11) . .
O8 C10 C9 N4 11.5(9) . .
O7 C10 C9 N4 -167.5(6) . .
O7 Er1 O6 C6 68.0(6) . .
O2W Er1 O6 C6 21.8(7) . .
O12 Er1 O6 C6 -162.8(6) 3_666 .
O9 Er1 O6 C6 133.4(6) . .
O1W Er1 O6 C6 -115.2(6) . .
O1 Er1 O6 C6 -14.2(6) . .
N1 Er1 O6 C6 -81.6(6) . .
N4 C8 N3 C7 0.6(7) . .
N4 C8 N3 Er2 174.8(4) . 2_656
Er1 O6 C6 O5 120.7(6) . .
Er1 O6 C6 C7 -59.2(8) . .
N4 C9 C7 N3 1.5(7) . .
C10 C9 C7 N3 -173.8(7) . .
N4 C9 C7 C6 -177.8(6) . .
C10 C9 C7 C6 6.9(13) . .
C8 N3 C7 C9 -1.3(7) . .
Er2 N3 C7 C9 -176.8(4) 2_656 .
C8 N3 C7 C6 178.1(5) . .
Er2 N3 C7 C6 2.6(7) 2_656 .
O6 C6 C7 C9 2.4(11) . .
O5 C6 C7 C9 -177.5(7) . .
O6 C6 C7 N3 -176.8(6) . .
O5 C6 C7 N3 3.3(8) . .
O7 Er1 O1 C1 -156.4(5) . .
O6 Er1 O1 C1 -77.4(5) . .
O2W Er1 O1 C1 124.6(5) . .
O12 Er1 O1 C1 -28.1(6) 3_666 .
O9 Er1 O1 C1 157.1(4) . .
O1W Er1 O1 C1 63.5(5) . .
N1 Er1 O1 C1 5.1(5) . .
O6 C6 O5 Er2 171.9(4) . 2_656
C7 C6 O5 Er2 -8.3(7) . 2_656
O7 Er1 N1 C3 -150.2(6) . .
O6 Er1 N1 C3 -99.4(6) . .
O2W Er1 N1 C3 119.1(6) . .
O12 Er1 N1 C3 -21.5(6) 3_666 .
O9 Er1 N1 C3 26.2(8) . .
O1W Er1 N1 C3 59.5(6) . .
O1 Er1 N1 C3 -179.7(7) . .
O7 Er1 N1 C2 24.9(6) . .
O6 Er1 N1 C2 75.7(4) . .
O2W Er1 N1 C2 -65.8(5) . .
O12 Er1 N1 C2 153.6(5) 3_666 .
O9 Er1 N1 C2 -158.6(4) . .
O1W Er1 N1 C2 -125.3(5) . .
O1 Er1 N1 C2 -4.6(4) . .
C3 N1 C2 C4 0.2(7) . .
Er1 N1 C2 C4 -176.3(4) . .
C3 N1 C2 C1 -179.0(5) . .
Er1 N1 C2 C1 4.4(7) . .
Er1 O1 C1 O2 173.7(4) . .
Er1 O1 C1 C2 -4.6(7) . .
N1 C2 C1 O2 -178.4(6) . .
C4 C2 C1 O2 2.5(11) . .
N1 C2 C1 O1 -0.2(8) . .
C4 C2 C1 O1 -179.2(6) . .
C3 N2 C4 C2 0.3(7) . .
C3 N2 C4 C5 176.0(6) . .
N1 C2 C4 N2 -0.4(7) . .
C1 C2 C4 N2 178.7(6) . .
N1 C2 C4 C5 -174.9(7) . .
C1 C2 C4 C5 4.1(13) . .
O4 C5 C4 N2 10.0(9) . .
O3 C5 C4 N2 -169.5(6) . .
O4 C5 C4 C2 -176.0(7) . .
O3 C5 C4 C2 4.4(11) . .
C2 N1 C3 N2 0.0(7) . .
Er1 N1 C3 N2 175.6(4) . .
C4 N2 C3 N1 -0.2(7) . .
O1 C1 O2 Er2 128.6(5) . 2_756
C2 C1 O2 Er2 -53.3(9) . 2_756
O4 C5 O3 Er2 -143.8(6) . 2_756
C4 C5 O3 Er2 35.7(11) . 2_756
